data_4113581
loop_
_publ_author_name
'Leif H\"aggman'
'Cecilia Lindblad'
'Hans Oskarsson'
'Ann-Sofi Ullstr\"om'
'Ingmar Persson'

_publ_section_title
;
 The Influence of Short Strong Hydrogen Bonding on the Structure and the
 Physicochemical Properties of Alkyl-N-iminodiacetic Acids in Solid State
 and Aqueous Systems
;
_journal_name_full 'Journal of the American Chemical Society'
_journal_page_first 3631
_journal_page_last 3641
_journal_paper_doi 10.1021/ja021012i
_journal_volume 125
_journal_year 2003
_chemical_formula_sum 'C10 H19 N O4'
_chemical_formula_weight 217.26
_chemical_name_systematic
; 
 ? 
;
_space_group_IT_number 61
_symmetry_cell_setting orthorhombic
_symmetry_space_group_name_Hall '-P 2ac 2ab'
_symmetry_space_group_name_H-M 'P b c a'
_atom_sites_solution_hydrogens geom
_atom_sites_solution_primary direct
_atom_sites_solution_secondary difmap
_audit_creation_method SHELXL-97
_cell_angle_alpha 90.00
_cell_angle_beta 90.00
_cell_angle_gamma 90.00
_cell_formula_units_Z 8
_cell_length_a 8.412(2)
_cell_length_b 9.589(2)
_cell_length_c 28.063(7)
_cell_measurement_reflns_used 6500
_cell_measurement_temperature 295(2)
_cell_measurement_theta_max 20.00
_cell_measurement_theta_min 2.82
_cell_volume 2263.6(9)
_computing_structure_refinement 'SHELXL-97 (Sheldrick, 1997)'
_computing_structure_solution 'SHELXS-97 (Sheldrick, 1990)'
_diffrn_ambient_temperature 295(2)
_diffrn_measured_fraction_theta_full 0.996
_diffrn_measured_fraction_theta_max 0.996
_diffrn_radiation_monochromator graphite
_diffrn_radiation_source 'fine-focus sealed tube'
_diffrn_radiation_type MoK\a
_diffrn_radiation_wavelength 0.71073
_diffrn_reflns_av_R_equivalents 0.1325
_diffrn_reflns_av_sigmaI/netI 0.0653
_diffrn_reflns_limit_h_max 8
_diffrn_reflns_limit_h_min -7
_diffrn_reflns_limit_k_max 9
_diffrn_reflns_limit_k_min -9
_diffrn_reflns_limit_l_max 27
_diffrn_reflns_limit_l_min -26
_diffrn_reflns_number 6500
_diffrn_reflns_theta_full 20.00
_diffrn_reflns_theta_max 20.00
_diffrn_reflns_theta_min 2.82
_exptl_absorpt_coefficient_mu 0.098
_exptl_absorpt_correction_T_max 0.9942
_exptl_absorpt_correction_T_min 0.9750
_exptl_crystal_colour Colourless
_exptl_crystal_density_diffrn 1.275
_exptl_crystal_description Flake
_exptl_crystal_F_000 944
_exptl_crystal_size_max 0.26
_exptl_crystal_size_mid 0.22
_exptl_crystal_size_min 0.06
_refine_diff_density_max 0.155
_refine_diff_density_min -0.168
_refine_diff_density_rms 0.041
_refine_ls_extinction_method none
_refine_ls_goodness_of_fit_ref 1.022
_refine_ls_hydrogen_treatment mixed
_refine_ls_matrix_type full
_refine_ls_number_parameters 144
_refine_ls_number_reflns 1052
_refine_ls_number_restraints 0
_refine_ls_restrained_S_all 1.022
_refine_ls_R_factor_all 0.1039
_refine_ls_R_factor_gt 0.0514
_refine_ls_shift/su_max 0.000
_refine_ls_shift/su_mean 0.000
_refine_ls_structure_factor_coef Fsqd
_refine_ls_weighting_details 'calc w=1/[\s^2^(Fo^2^)+(0.0554P)^2^+0.0000P] where P=(Fo^2^+2Fc^2^)/3'
_refine_ls_weighting_scheme calc
_refine_ls_wR_factor_gt 0.1006
_refine_ls_wR_factor_ref 0.1152
_reflns_number_gt 651
_reflns_number_total 1052
_reflns_threshold_expression >2sigma(I)
_cod_data_source_file ja021012i_s1_2.cif
_cod_data_source_block c6ida1m
_cod_original_cell_volume 2263.5(10)
_cod_database_code 4113581

loop_
_symmetry_equiv_pos_as_xyz
'x, y, z'
'-x+1/2, -y, z+1/2'
'-x, y+1/2, -z+1/2'
'x+1/2, -y+1/2, -z'
'-x, -y, -z'
'x-1/2, y, -z-1/2'
'x, -y-1/2, z-1/2'
'-x-1/2, y-1/2, z'

loop_
_atom_site_label
_atom_site_type_symbol
_atom_site_fract_x
_atom_site_fract_y
_atom_site_fract_z
_atom_site_U_iso_or_equiv
_atom_site_adp_type
_atom_site_occupancy
_atom_site_symmetry_multiplicity
_atom_site_calc_flag
_atom_site_refinement_flags
N1 N 0.0389(4) 0.4707(4) 0.17563(13) 0.0335(10) Uani 1 1 d .
H16 H 0.120(5) 0.389(5) 0.1872(16) 0.074(16) Uiso 1 1 d .
O1 O 0.3100(4) 0.7389(4) 0.21434(12) 0.0604(11) Uani 1 1 d .
O2 O 0.3417(4) 0.5313(4) 0.18079(13) 0.0669(12) Uani 1 1 d .
O3 O -0.2535(4) 0.6077(3) 0.15535(12) 0.0516(10) Uani 1 1 d .
O4 O -0.3864(5) 0.4527(4) 0.19863(12) 0.0569(11) Uani 1 1 d .
C1 C 0.0949(8) 0.1285(7) -0.0681(2) 0.107(2) Uani 1 1 d .
H1A H 0.0977 0.1599 -0.1006 0.160 Uiso 1 1 calc R
H1B H -0.0004 0.0755 -0.0628 0.160 Uiso 1 1 calc R
H1C H 0.1859 0.0709 -0.0619 0.160 Uiso 1 1 calc R
C2 C 0.0970(7) 0.2490(6) -0.0362(2) 0.084(2) Uani 1 1 d .
H2A H 0.0065 0.3074 -0.0440 0.101 Uiso 1 1 calc R
H2B H 0.1920 0.3026 -0.0430 0.101 Uiso 1 1 calc R
C3 C 0.0930(7) 0.2214(5) 0.01642(18) 0.0718(18) Uani 1 1 d .
H3A H 0.0017 0.1632 0.0235 0.086 Uiso 1 1 calc R
H3B H 0.1876 0.1695 0.0252 0.086 Uiso 1 1 calc R
C4 C 0.0843(6) 0.3504(6) 0.04638(17) 0.0636(16) Uani 1 1 d .
H4A H 0.1790 0.4052 0.0402 0.076 Uiso 1 1 calc R
H4B H -0.0060 0.4049 0.0355 0.076 Uiso 1 1 calc R
C5 C 0.0696(6) 0.3326(5) 0.09905(17) 0.0581(16) Uani 1 1 d .
H5A H 0.1631 0.2856 0.1113 0.070 Uiso 1 1 calc R
H5B H -0.0225 0.2754 0.1062 0.070 Uiso 1 1 calc R
C6 C 0.0526(5) 0.4715(5) 0.12256(16) 0.0432(13) Uani 1 1 d .
H6A H -0.0410 0.5169 0.1096 0.052 Uiso 1 1 calc R
H6B H 0.1438 0.5280 0.1139 0.052 Uiso 1 1 calc R
C7 C 0.0818(5) 0.6098(5) 0.19589(16) 0.0392(13) Uani 1 1 d .
H7A H 0.0394 0.6176 0.2279 0.047 Uiso 1 1 calc R
H7B H 0.0343 0.6828 0.1766 0.047 Uiso 1 1 calc R
C8 C 0.2602(6) 0.6294(7) 0.19717(18) 0.0449(13) Uani 1 1 d .
C9 C -0.1175(5) 0.4169(4) 0.19309(16) 0.0354(13) Uani 1 1 d .
H9A H -0.1130 0.4088 0.2275 0.042 Uiso 1 1 calc R
H9B H -0.1337 0.3240 0.1803 0.042 Uiso 1 1 calc R
C10 C -0.2583(6) 0.5057(5) 0.18002(17) 0.0376(12) Uani 1 1 d .
H44 H -0.491(8) 0.494(7) 0.189(2) 0.13(2) Uiso 1 1 d .

loop_
_atom_site_aniso_label
_atom_site_aniso_U_11
_atom_site_aniso_U_22
_atom_site_aniso_U_33
_atom_site_aniso_U_23
_atom_site_aniso_U_13
_atom_site_aniso_U_12
N1 0.026(2) 0.031(3) 0.044(3) 0.000(2) -0.0008(19) 0.000(2)
O1 0.048(2) 0.063(2) 0.070(3) 0.001(2) -0.0034(17) -0.029(2)
O2 0.019(2) 0.068(3) 0.113(3) -0.009(2) 0.001(2) 0.007(2)
O3 0.0338(19) 0.040(2) 0.081(3) 0.012(2) 0.000(2) 0.009(2)
O4 0.023(2) 0.069(3) 0.079(3) 0.019(2) 0.0060(19) 0.000(2)
C1 0.148(6) 0.088(5) 0.084(5) -0.008(4) 0.024(4) 0.001(5)
C2 0.121(5) 0.071(4) 0.060(4) -0.008(4) 0.025(4) 0.003(4)
C3 0.093(5) 0.064(4) 0.058(4) -0.007(3) 0.011(3) 0.007(4)
C4 0.077(4) 0.063(4) 0.051(4) -0.005(3) 0.009(3) 0.009(3)
C5 0.072(4) 0.056(4) 0.046(4) -0.003(3) 0.006(3) 0.009(3)
C6 0.033(3) 0.047(4) 0.050(4) 0.003(3) 0.008(2) 0.000(3)
C7 0.031(3) 0.037(3) 0.049(3) -0.004(3) -0.005(2) -0.003(2)
C8 0.030(3) 0.056(4) 0.049(3) 0.010(3) -0.008(3) -0.016(4)
C9 0.026(3) 0.029(3) 0.051(3) -0.003(2) 0.002(2) -0.005(2)
C10 0.030(3) 0.037(3) 0.046(3) -0.009(3) -0.006(3) 0.001(4)

loop_
_atom_type_symbol
_atom_type_description
_atom_type_scat_dispersion_real
_atom_type_scat_dispersion_imag
_atom_type_scat_source
C C 0.0033 0.0016 'International Tables Vol C Tables 4.2.6.8 and 6.1.1.4'
H H 0.0000 0.0000 'International Tables Vol C Tables 4.2.6.8 and 6.1.1.4'
N N 0.0061 0.0033 'International Tables Vol C Tables 4.2.6.8 and 6.1.1.4'
O O 0.0106 0.0060 'International Tables Vol C Tables 4.2.6.8 and 6.1.1.4'

loop_
_geom_angle_atom_site_label_1
_geom_angle_atom_site_label_2
_geom_angle_atom_site_label_3
_geom_angle
C6 N1 C7 110.9(4)
C6 N1 C9 113.3(3)
C7 N1 C9 113.3(3)
C1 C2 C3 117.6(5)
C4 C3 C2 114.1(4)
C5 C4 C3 117.7(5)
C4 C5 C6 110.1(4)
C5 C6 N1 116.3(4)
N1 C7 C8 111.0(4)
O1 C8 O2 126.8(5)
O1 C8 C7 116.9(5)
O2 C8 C7 116.2(5)
N1 C9 C10 114.6(4)
O3 C10 O4 125.3(5)
O3 C10 C9 125.2(5)
O4 C10 C9 109.4(5)

loop_
_geom_bond_atom_site_label_1
_geom_bond_atom_site_label_2
_geom_bond_distance
N1 C6 1.494(5)
N1 C7 1.494(5)
N1 C9 1.496(5)
O1 C8 1.229(6)
O2 C8 1.251(6)
O3 C10 1.199(5)
O4 C10 1.301(6)
C1 C2 1.463(7)
C2 C3 1.500(7)
C3 C4 1.498(6)
C4 C5 1.493(6)
C5 C6 1.493(6)
C7 C8 1.513(6)
C9 C10 1.504(6)

loop_
_geom_hbond_atom_site_label_D
_geom_hbond_atom_site_label_H
_geom_hbond_atom_site_label_A
_geom_hbond_distance_DH
_geom_hbond_distance_HA
_geom_hbond_distance_DA
_geom_hbond_angle_DHA
_geom_hbond_site_symmetry_A
O4 H44 O2 1.01(7) 1.47(7) 2.460(5) 168(6) 1_455
N1 H16 O1 1.09(5) 1.73(5) 2.782(5) 160(4) 8_655
